data_2203715
loop_
_publ_author_name
'Graham Smith'
'Urs D. Wermuth'
'Peter C. Healy'

_publ_section_title
;
 The 1/1/1 adduct hydrate of 8-hydroxy-7-iodoquinoline-5-sulfonic acid
 (ferron) with urea
;
_journal_issue 6
_journal_name_full 'Acta Crystallographica Section E'
_journal_page_first o1040
_journal_page_last o1042
_journal_paper_doi 10.1107/S1600536804011274
_journal_volume 60
_journal_year 2004
_chemical_formula_iupac 'C9 H6 I N O4 S, C H4 N2 O, H2 O'
_chemical_formula_moiety 'C9 H6 I N O4 S, C H4 N2 O, H2 O'
_chemical_formula_sum 'C10 H12 I N3 O6 S'
_chemical_formula_weight 429.19
_chemical_melting_point 502.1--503.3
_chemical_name_common
;
7-iodo-8-hydroxquinoline-5-sulfonic acid--urea--water (1/1/1)
;
_chemical_name_systematic ?
_space_group_IT_number 11
_symmetry_cell_setting monoclinic
_symmetry_space_group_name_Hall '-P 2yb'
_symmetry_space_group_name_H-M 'P 1 21/m 1'
_atom_sites_solution_hydrogens geom
_atom_sites_solution_primary direct
_atom_sites_solution_secondary difmap
_audit_creation_method 'SHELXL-97 (Sheldrick, 1997)'
_cell_angle_alpha 90.00
_cell_angle_beta 108.05(2)
_cell_angle_gamma 90.00
_cell_formula_units_Z 2
_cell_length_a 10.025(3)
_cell_length_b 7.335(3)
_cell_length_c 9.845(3)
_cell_measurement_reflns_used 25
_cell_measurement_temperature 298(2)
_cell_measurement_theta_max 16.9
_cell_measurement_theta_min 12.5
_cell_volume 688.3(4)
_computing_cell_refinement
;
MSC/AFC Diffractometer Control Software
;
_computing_data_collection
;
MSC/AFC Diffractometer Control Software (Molecular Structure
Corporation, 1999)
;
_computing_data_reduction
;
TEXSAN for Windows (Molecular Structure Corporation, 1999)
;
_computing_molecular_graphics 'PLATON for Windows (Spek, 1999)'
_computing_publication_material 'PLATON for Windows'
_computing_structure_refinement 'SHELXL97 (Sheldrick, 1997)'
_computing_structure_solution 'SHELXS97 (Sheldrick, 1997)'
_diffrn_ambient_temperature 298(2)
_diffrn_measured_fraction_theta_full 0.999
_diffrn_measured_fraction_theta_max 0.999
_diffrn_measurement_device_type 'Rigaku rotating anode'
_diffrn_measurement_method \w--2\q
_diffrn_radiation_monochromator graphite
_diffrn_radiation_source 'Rigaku AFC-7R'
_diffrn_radiation_type MoK\a
_diffrn_radiation_wavelength 0.71069
_diffrn_reflns_av_R_equivalents 0.0292
_diffrn_reflns_av_sigmaI/netI 0.0215
_diffrn_reflns_limit_h_max 13
_diffrn_reflns_limit_h_min -5
_diffrn_reflns_limit_k_max 9
_diffrn_reflns_limit_k_min 0
_diffrn_reflns_limit_l_max 12
_diffrn_reflns_limit_l_min -12
_diffrn_reflns_number 1898
_diffrn_reflns_theta_full 27.50
_diffrn_reflns_theta_max 27.50
_diffrn_reflns_theta_min 2.53
_diffrn_standards_decay_% 1.42
_diffrn_standards_interval_count 150
_diffrn_standards_number 3
_exptl_absorpt_coefficient_mu 2.510
_exptl_absorpt_correction_T_max 0.534
_exptl_absorpt_correction_T_min 0.485
_exptl_absorpt_correction_type psi-scan
_exptl_absorpt_process_details '(TEXSAN for Windows; Molecular Structure Corporation, 1999)'
_exptl_crystal_colour 'Yellow '
_exptl_crystal_density_diffrn 2.071
_exptl_crystal_density_method 'not measured'
_exptl_crystal_description 'Block '
_exptl_crystal_F_000 420
_exptl_crystal_size_max 0.30
_exptl_crystal_size_mid 0.30
_exptl_crystal_size_min 0.25
_refine_diff_density_max 1.163
_refine_diff_density_min -1.338
_refine_ls_extinction_coef 0.115(6)
_refine_ls_extinction_expression Fc^*^=kFc[1+0.001xFc^2^\l^3^/sin(2\q)]^-1/4^
_refine_ls_extinction_method SHELXL97
_refine_ls_goodness_of_fit_ref 0.891
_refine_ls_hydrogen_treatment mixed
_refine_ls_matrix_type full
_refine_ls_number_parameters 140
_refine_ls_number_reflns 1698
_refine_ls_number_restraints 0
_refine_ls_restrained_S_all 0.891
_refine_ls_R_factor_all 0.0286
_refine_ls_R_factor_gt 0.0274
_refine_ls_shift/su_max 0.0121
_refine_ls_shift/su_mean 0.0033
_refine_ls_structure_factor_coef Fsqd
_refine_ls_weighting_details 'calc w = 1/[\s^2^(Fo^2^)+(0.1P)^2^+0.4367P] where P = (Fo^2^+2Fc^2^)/3'
_refine_ls_weighting_scheme calc
_refine_ls_wR_factor_gt 0.0849
_refine_ls_wR_factor_ref 0.0868
_reflns_number_gt 1637
_reflns_number_total 1698
_reflns_threshold_expression I>2\s(I)
_cod_data_source_file bt6462.cif
_cod_data_source_block I
_cod_depositor_comments
;
The following automatic conversions were performed:

'_chemical_melting_point' value '502.1--503.3' was changed to
'502.7(6)' - the average value was taken and precision was estimated.

Automatic conversion script
Id: cif_fix_values 1715 2011-07-08 13:25:40Z adriana 
;
_cod_original_sg_symbol_H-M 'P 21/m'
_cod_database_code 2203715
_cod_database_fobs_code 2203715

loop_
_symmetry_equiv_pos_as_xyz
'x, y, z'
'-x, y+1/2, -z'
'-x, -y, -z'
'x, -y+1/2, z'

loop_
_atom_site_aniso_label
_atom_site_aniso_U_11
_atom_site_aniso_U_22
_atom_site_aniso_U_33
_atom_site_aniso_U_12
_atom_site_aniso_U_13
_atom_site_aniso_U_23
I7 0.0180(2) 0.0458(2) 0.0292(2) 0.0000 0.00950(10) 0.0000
S5 0.0173(4) 0.0257(4) 0.0127(4) 0.0000 0.0006(3) 0.0000
O8 0.0175(12) 0.077(2) 0.0164(11) 0.0000 -0.0008(10) 0.0000
O51 0.0299(13) 0.0468(14) 0.0123(10) 0.0000 0.0049(9) 0.0000
O52 0.0241(8) 0.0323(8) 0.0282(8) 0.0086(7) 0.0005(7) 0.0012(7)
N1 0.0199(14) 0.0393(14) 0.0108(11) 0.0000 0.0038(10) 0.0000
C2 0.0266(19) 0.055(2) 0.0158(15) 0.0000 0.0075(14) 0.0000
C3 0.0175(16) 0.081(3) 0.0224(17) 0.0000 0.0088(14) 0.0000
C4 0.0164(17) 0.061(2) 0.0185(15) 0.0000 0.0056(13) 0.0000
C5 0.0172(15) 0.0252(13) 0.0135(13) 0.0000 0.0028(11) 0.0000
C6 0.0175(15) 0.0313(14) 0.0160(12) 0.0000 0.0046(11) 0.0000
C7 0.0122(14) 0.0310(15) 0.0175(13) 0.0000 0.0057(11) 0.0000
C8 0.0180(15) 0.0288(14) 0.0144(13) 0.0000 0.0034(11) 0.0000
C9 0.0181(14) 0.0285(14) 0.0121(13) 0.0000 0.0017(11) 0.0000
C10 0.0161(14) 0.0280(14) 0.0162(13) 0.0000 0.0034(11) 0.0000
O21 0.0178(13) 0.0334(12) 0.0208(11) 0.0000 0.0000(9) 0.0000
N11 0.0206(10) 0.0299(10) 0.0419(12) -0.0040(8) 0.0095(9) -0.0036(9)
C21 0.0219(16) 0.0288(14) 0.0160(13) 0.0000 0.0029(11) 0.0000
O1W 0.0205(14) 0.0383(14) 0.0456(17) 0.0000 0.0023(12) 0.0000

loop_
_atom_site_label
_atom_site_fract_x
_atom_site_fract_y
_atom_site_fract_z
_atom_site_U_iso_or_equiv
_atom_site_thermal_displace_type
_atom_site_occupancy
_atom_site_type_symbol
I7 1.18718(2) 0.250000 0.40545(2) 0.03050(10) Uani 1.000 I
S5 0.59432(8) 0.250000 0.15406(8) 0.0195(2) Uani 1.000 S
O8 1.0727(3) 0.250000 0.6945(3) 0.0383(9) Uani 1.000 O
O51 0.6558(3) 0.250000 0.0395(3) 0.0300(7) Uani 1.000 O
O52 0.5141(2) 0.4139(3) 0.16091(19) 0.0299(5) Uani 1.000 O
N1 0.8145(3) 0.250000 0.7066(3) 0.0236(8) Uani 1.000 N
C2 0.6901(4) 0.250000 0.7238(4) 0.0323(10) Uani 1.000 C
C3 0.5689(4) 0.250000 0.6052(4) 0.0397(13) Uani 1.000 C
C4 0.5820(4) 0.250000 0.4701(4) 0.0319(10) Uani 1.000 C
C5 0.7383(3) 0.250000 0.3150(3) 0.0191(8) Uani 1.000 C
C6 0.8731(4) 0.250000 0.3091(3) 0.0217(8) Uani 1.000 C
C7 0.9898(3) 0.250000 0.4326(3) 0.0200(8) Uani 1.000 C
C8 0.9737(3) 0.250000 0.5674(3) 0.0208(8) Uani 1.000 C
C9 0.8336(4) 0.250000 0.5746(3) 0.0202(8) Uani 1.000 C
C10 0.7151(3) 0.250000 0.4501(3) 0.0205(8) Uani 1.000 C
O21 -0.0156(3) 0.250000 -0.0224(3) 0.0254(7) Uani 1.000 O
N11 0.1878(2) 0.4068(3) 0.0289(2) 0.0308(6) Uani 1.000 N
C21 0.1157(4) 0.250000 0.0098(3) 0.0229(8) Uani 1.000 C
O1W 0.3417(3) 0.250000 0.7870(4) 0.0366(9) Uani 1.000 O
H1 0.895(4) 0.250000 0.789(3) 0.038(3) Uiso 1.000 H
H2 0.682000 0.250000 0.817700 0.0390 Uiso 1.000 H
H3 0.478300 0.250000 0.617800 0.0480 Uiso 1.000 H
H4 0.500200 0.250000 0.389800 0.0390 Uiso 1.000 H
H6 0.887500 0.250000 0.218200 0.0260 Uiso 1.000 H
H8 1.163(7) 0.250000 0.675(6) 0.044(10) Uiso 1.000 H
H11A 0.277(3) 0.410(3) 0.044(3) 0.039(4) Uiso 1.000 H
H11B 0.133(4) 0.517(5) 0.007(3) 0.036(9) Uiso 1.000 H
H1W 0.405(4) 0.330(6) 0.824(4) 0.049(11) Uiso 1.000 H

loop_
_atom_type_symbol
_atom_type_description
_atom_type_scat_dispersion_real
_atom_type_scat_dispersion_imag
_atom_type_scat_source
C C 0.0033 0.0016 'International Tables Vol C Tables 4.2.6.8 and 6.1.1.4'
H H 0.0000 0.0000 'International Tables Vol C Tables 4.2.6.8 and 6.1.1.4'
I I -0.4742 1.8119 'International Tables Vol C Tables 4.2.6.8 and 6.1.1.4'
O O 0.0106 0.0060 'International Tables Vol C Tables 4.2.6.8 and 6.1.1.4'
N N 0.0061 0.0033 'International Tables Vol C Tables 4.2.6.8 and 6.1.1.4'
S S 0.1246 0.1234 'International Tables Vol C Tables 4.2.6.8 and 6.1.1.4'

loop_
_geom_angle_atom_site_label_1
_geom_angle_atom_site_label_2
_geom_angle_atom_site_label_3
_geom_angle_site_symmetry_1
_geom_angle_site_symmetry_3
_geom_angle
_geom_angle_publ_flag
O51 S5 O52 . . 114.27(10) no
O51 S5 C5 . . 105.69(16) no
O51 S5 O52 . 4_555 114.27(10) no
O52 S5 C5 . . 105.37(10) no
O52 S5 O52 . 4_555 110.91(13) no
O52 S5 C5 4_555 . 105.37(10) no
C8 O8 H8 . . 106(3) no
H1W O1W H1W . 4_555 86(4) no
C2 N1 C9 . . 122.7(3) no
C9 N1 H1 . . 119(2) no
C2 N1 H1 . . 119(2) no
C21 N11 H11B . . 116(2) no
C21 N11 H11A . . 122.3(15) no
H11A N11 H11B . . 120(3) no
N1 C2 C3 . . 120.5(3) no
C2 C3 C4 . . 119.2(4) no
C3 C4 C10 . . 120.9(3) no
C6 C5 C10 . . 119.3(3) no
S5 C5 C10 . . 120.7(2) no
S5 C5 C6 . . 120.0(2) no
C5 C6 C7 . . 122.1(3) no
C6 C7 C8 . . 121.1(3) no
I7 C7 C8 . . 121.4(2) no
I7 C7 C6 . . 117.4(2) no
O8 C8 C7 . . 128.6(3) no
C7 C8 C9 . . 117.1(3) no
O8 C8 C9 . . 114.2(3) no
C8 C9 C10 . . 122.0(3) no
N1 C9 C10 . . 119.6(3) no
N1 C9 C8 . . 118.4(3) no
C4 C10 C9 . . 117.1(3) no
C5 C10 C9 . . 118.2(3) no
C4 C10 C5 . . 124.7(3) no
C3 C2 H2 . . 120 no
N1 C2 H2 . . 120 no
C2 C3 H3 . . 120 no
C4 C3 H3 . . 120 no
C3 C4 H4 . . 119 no
C10 C4 H4 . . 120 no
C5 C6 H6 . . 119 no
C7 C6 H6 . . 119 no
O21 C21 N11 . 4_555 120.89(18) no
N11 C21 N11 . 4_555 118.2(3) no
O21 C21 N11 . . 120.89(18) no

loop_
_geom_bond_atom_site_label_1
_geom_bond_atom_site_label_2
_geom_bond_distance
_geom_bond_publ_flag
I7 C7 2.077(3) no
S5 O51 1.443(3) no
S5 O52 1.460(2) no
S5 C5 1.782(3) no
O8 C8 1.335(4) no
O8 H8 0.98(7) no
O21 C21 1.255(5) no
O1W H1W 0.86(4) no
N1 C2 1.310(5) no
N1 C9 1.371(4) no
N1 H1 0.95(3) no
N11 C21 1.340(3) no
N11 H11A 0.86(3) no
N11 H11B 0.96(4) no
C2 C3 1.400(6) no
C3 C4 1.376(5) no
C4 C10 1.408(5) no
C5 C10 1.419(4) no
C5 C6 1.370(5) no
C6 C7 1.402(4) no
C7 C8 1.386(4) no
C8 C9 1.428(5) no
C9 C10 1.418(4) no
C2 H2 0.95 no
C3 H3 0.95 no
C4 H4 0.95 no
C6 H6 0.95 no

loop_
_geom_hbond_atom_site_label_D
_geom_hbond_atom_site_label_H
_geom_hbond_atom_site_label_A
_geom_hbond_site_symmetry_A
_geom_hbond_distance_DH
_geom_hbond_distance_HA
_geom_hbond_distance_DA
_geom_hbond_angle_DHA
_geom_hbond_publ_flag
N1 H1 O8 . 0.95(3) 2.25(3) 2.628(5) 103(2) yes
N1 H1 O21 1_656 0.95(3) 1.79(3) 2.684(4) 155(4) yes
N1 H1 O21 4_656 0.95(3) 1.79(3) 2.684(4) 155(4) yes
O1W H1W O52 3_666 0.86(4) 2.03(4) 2.823(3) 153(4) yes
O8 H8 I7 . 0.98(7) 2.74(6) 3.382(3) 124(4) yes
O8 H8 O1W 1_655 0.98(7) 1.79(7) 2.565(5) 133(5) yes
O8 H8 O1W 4_655 0.98(7) 1.79(7) 2.565(5) 133(5) yes
N11 H11A O52 . 0.86(3) 2.30(3) 3.124(3) 161(3) yes
C2 H2 O51 1_556 0.95 2.28 3.231(5) 178 yes
C4 H4 O52 . 0.95 2.60 3.145(4) 117 yes
C4 H4 O52 4_555 0.95 2.60 3.145(4) 117 yes
C2 H2 O51 4_556 0.95 2.28 3.231(5) 178 yes
C3 H3 O1W . 0.95 2.46 3.304(5) 147 yes
C6 H6 O51 . 0.95 2.44 2.865(4) 107 yes

loop_
_geom_torsion_atom_site_label_1
_geom_torsion_atom_site_label_2
_geom_torsion_atom_site_label_3
_geom_torsion_atom_site_label_4
_geom_torsion
_geom_torsion_publ_flag
O51 S5 C5 C6 0.00(2) no
O51 S5 C5 C10 180.00(2) no
O52 S5 C5 C6 -121.32(10) no
O52 S5 C5 C10 58.68(10) no
C2 N1 C9 C8 180.00(2) no
C9 N1 C2 C3 0.00(2) no
C2 N1 C9 C10 0.00(2) no
N1 C2 C3 C4 0.00(2) no
C2 C3 C4 C10 0.00(2) no
C3 C4 C10 C9 0.00(2) no
C3 C4 C10 C5 180.00(2) no
S5 C5 C6 C7 180.00(2) no
C10 C5 C6 C7 0.00(2) no
C6 C5 C10 C9 0.00(2) no
S5 C5 C10 C9 180.00(2) no
C6 C5 C10 C4 180.00(2) no
S5 C5 C10 C4 0.00(2) no
C5 C6 C7 I7 180.00(2) no
C5 C6 C7 C8 0.00(2) no
C6 C7 C8 C9 0.00(2) no
C6 C7 C8 O8 180.00(2) no
I7 C7 C8 O8 0.00(2) no
I7 C7 C8 C9 180.00(2) no
C7 C8 C9 N1 180.00(2) no
O8 C8 C9 C10 180.00(2) no
C7 C8 C9 C10 0.00(2) no
O8 C8 C9 N1 0.00(2) no
N1 C9 C10 C4 0.00(2) no
N1 C9 C10 C5 180.00(2) no
C8 C9 C10 C4 180.00(2) no
C8 C9 C10 C5 0.00(2) no

loop_
_cod_related_entry_id
_cod_related_entry_database
_cod_related_entry_code
1 ChemSpider 21130799
